data_2238923
loop_
_publ_author_name
'Yamuna, Thammarse S.'
'Jasinski, Jerry P.'
'Anderson, Brian J.'
'Yathirajan, H. S.'
'Kaur, Manpreet'

_publ_section_title
;
 Raltegravir monohydrate
;
_journal_coeditor_code SJ5363
_journal_issue 12
_journal_name_full 'Acta Crystallographica Section E'
_journal_page_first o1743
_journal_page_last o1744
_journal_paper_doi 10.1107/S1600536813029747
_journal_volume 69
_journal_year 2013
_chemical_formula_iupac 'C20 H21 F N6 O5, H2 O'
_chemical_formula_moiety 'C20 H21 F N6 O5, H2 O'
_chemical_formula_sum 'C20 H23 F N6 O6'
_chemical_formula_weight 462.44
_chemical_name_common
;
Raltegravir monohydrate
;
_chemical_name_systematic
'<i>N</i>-(4-fluorobenzyl)-5-hydroxy-1-methyl-2-{1-methyl-1-[(5-methyl-1,3,4-oxadiazol-2-ylcarbonyl)amino]ethyl}-6-oxo-1,6-dihydropyrimidine-4-carboxamide monohydrate'
_space_group_crystal_system triclinic
_space_group_IT_number 2
_space_group_name_Hall '-P 1'
_space_group_name_H-M_alt 'P -1'
_symmetry_space_group_name_Hall '-P 1'
_symmetry_space_group_name_H-M 'P -1'
_atom_sites_solution_hydrogens mixed
_atom_sites_solution_primary direct
_audit_creation_method
;
  Olex2 1.2
  (compiled Apr 23 2013 17:54:37, GUI svn.r4466)
;
_cell_angle_alpha 110.481(7)
_cell_angle_beta 108.093(7)
_cell_angle_gamma 92.329(6)
_cell_formula_units_Z 2
_cell_length_a 8.3860(6)
_cell_length_b 11.8610(9)
_cell_length_c 12.1102(9)
_cell_measurement_reflns_used 3215
_cell_measurement_temperature 173(2)
_cell_measurement_theta_max 32.8784
_cell_measurement_theta_min 3.0431
_cell_volume 1057.43(16)
_computing_cell_refinement 'CrysAlis PRO (Agilent, 2012)'
_computing_data_collection 'CrysAlis PRO (Agilent, 2012)'
_computing_data_reduction 'CrysAlis RED (Agilent, 2012)'
_computing_molecular_graphics 'OLEX2 (Dolomanov <i>et al.</i>, 2009)'
_computing_publication_material 'OLEX2 (Dolomanov <i>et al.</i>, 2009)'
_computing_structure_refinement 'SHELXL2012 (Sheldrick, 2008)'
_computing_structure_solution 'SUPERFLIP (Palatinus & Chapuis, 2007)'
_diffrn_ambient_temperature 173(2)
_diffrn_detector_area_resol_mean 16.0416
_diffrn_measured_fraction_theta_full 0.996
_diffrn_measured_fraction_theta_max 0.883
_diffrn_measurement_device_type 'Agilent Xcalibur (Eos, Gemini)'
_diffrn_measurement_method '\w scans'
_diffrn_radiation_type MoK\a
_diffrn_radiation_wavelength 0.71073
_diffrn_reflns_av_R_equivalents 0.0253
_diffrn_reflns_limit_h_max 12
_diffrn_reflns_limit_h_min -12
_diffrn_reflns_limit_k_max 17
_diffrn_reflns_limit_k_min -14
_diffrn_reflns_limit_l_max 18
_diffrn_reflns_limit_l_min -17
_diffrn_reflns_number 12734
_diffrn_reflns_theta_full 26.000
_diffrn_reflns_theta_max 32.953
_diffrn_reflns_theta_min 3.049
_exptl_absorpt_coefficient_mu 0.115
_exptl_absorpt_correction_T_max 1.00000
_exptl_absorpt_correction_T_min 0.89026
_exptl_absorpt_correction_type multi-scan
_exptl_absorpt_process_details
;
(CrysAlis PRO and CrysAlis RED; Agilent, 2012)
;
_exptl_crystal_colour colourless
_exptl_crystal_density_diffrn 1.452
_exptl_crystal_description irregular
_exptl_crystal_F_000 484
_exptl_crystal_size_max 0.44
_exptl_crystal_size_mid 0.32
_exptl_crystal_size_min 0.26
_refine_diff_density_max 0.783
_refine_diff_density_min -0.393
_refine_ls_extinction_method none
_refine_ls_goodness_of_fit_ref 1.028
_refine_ls_hydrogen_treatment constr
_refine_ls_matrix_type full
_refine_ls_number_parameters 306
_refine_ls_number_reflns 7007
_refine_ls_number_restraints 0
_refine_ls_restrained_S_all 1.028
_refine_ls_R_factor_all 0.0932
_refine_ls_R_factor_gt 0.0674
_refine_ls_shift/su_max 0.000
_refine_ls_shift/su_mean 0.000
_refine_ls_structure_factor_coef Fsqd
_refine_ls_weighting_details 'w=1/[\s^2^(Fo^2^)+(0.0974P)^2^+0.6433P] where P=(Fo^2^+2Fc^2^)/3'
_refine_ls_weighting_scheme calc
_refine_ls_wR_factor_gt 0.1824
_refine_ls_wR_factor_ref 0.2060
_reflns_number_gt 5042
_reflns_number_total 7007
_reflns_threshold_expression I>2\s(I)
_cod_data_source_file sj5363.cif
_cod_data_source_block I
_cod_original_cell_volume 1057.44(15)
_cod_database_code 2238923
_shelx_space_group_comment
;
The symmetry employed for this shelxl refinement is uniquely defined
by the following loop, which should always be used as a source of
symmetry information in preference to the above space-group names.
They are only intended as comments.
;

loop_
_space_group_symop_operation_xyz
'x, y, z'
'-x, -y, -z'

loop_
_atom_site_type_symbol
_atom_site_label
_atom_site_fract_x
_atom_site_fract_y
_atom_site_fract_z
_atom_site_U_iso_or_equiv
_atom_site_adp_type
_atom_site_calc_flag
_atom_site_occupancy
F F1 1.1554(2) 0.33688(15) 1.31637(13) 0.0578(4) Uani d 1
O O1 0.7785(2) 0.36533(14) 0.09901(14) 0.0412(4) Uani d 1
O O2 0.7121(2) 0.44719(13) 0.32679(14) 0.0398(4) Uani d 1
O O3 0.50567(19) -0.13326(13) 0.34626(15) 0.0355(3) Uani d 1
O O4 0.76855(19) -0.16476(12) 0.52110(14) 0.0320(3) Uani d 1
H H4 0.8570 -0.1629 0.5789 0.048 Uiso calc 1
O O5 1.04993(19) -0.05743(13) 0.70762(13) 0.0315(3) Uani d 1
N N1 0.7540(2) 0.26143(14) 0.33868(14) 0.0273(3) Uani d 1
H H1 0.7661 0.1875 0.2950 0.033 Uiso calc 1
N N2 0.62443(18) 0.06543(13) 0.40189(13) 0.0221(3) Uani d 1
N N3 0.87875(19) 0.15547(13) 0.57317(13) 0.0228(3) Uani d 1
N N4 1.1487(2) 0.14234(15) 0.76091(14) 0.0282(3) Uani d 1
H H4A 1.1334 0.2069 0.7414 0.034 Uiso calc 1
N N5 0.7269(2) 0.17737(16) 0.08576(16) 0.0347(4) Uani d 1
N N6 0.7475(3) 0.17321(18) -0.02828(18) 0.0427(5) Uani d 1
C C1 0.7546(2) 0.28635(15) 0.46715(16) 0.0238(3) Uani d 1
C C2 0.7531(2) 0.16307(15) 0.48264(15) 0.0211(3) Uani d 1
C C3 0.6221(2) -0.04688(16) 0.41474(17) 0.0245(3) Uani d 1
C C4 0.7677(2) -0.05480(15) 0.51363(16) 0.0237(3) Uani d 1
C C5 0.8866(2) 0.04642(15) 0.58924(15) 0.0222(3) Uani d 1
C C6 1.0360(2) 0.04108(16) 0.69173(16) 0.0247(3) Uani d 1
C C7 1.2983(3) 0.1521(2) 0.86874(18) 0.0331(4) Uani d 1
H H7A 1.3951 0.2062 0.8731 0.040 Uiso calc 1
H H7B 1.3306 0.0705 0.8568 0.040 Uiso calc 1
C C8 1.2642(2) 0.20230(17) 0.99030(17) 0.0271(4) Uani d 1
C C9 1.1883(3) 0.12534(17) 1.02977(18) 0.0304(4) Uani d 1
H H9 1.1619 0.0401 0.9810 0.036 Uiso calc 1
C C10 1.1498(3) 0.17008(19) 1.13923(19) 0.0333(4) Uani d 1
H H10 1.0959 0.1170 1.1652 0.040 Uiso calc 1
C C11 1.1919(3) 0.2928(2) 1.20832(18) 0.0370(5) Uani d 1
C C12 1.2710(4) 0.3723(2) 1.1741(2) 0.0527(7) Uani d 1
H H12 1.3007 0.4570 1.2252 0.063 Uiso calc 1
C C13 1.3067(4) 0.3264(2) 1.0637(2) 0.0438(5) Uani d 1
H H13 1.3604 0.3800 1.0383 0.053 Uiso calc 1
C C14 0.7364(3) 0.34282(17) 0.28320(18) 0.0297(4) Uani d 1
C C15 0.7465(3) 0.28953(17) 0.15403(18) 0.0312(4) Uani d 1
C C16 0.7766(3) 0.2857(2) -0.0153(2) 0.0388(5) Uani d 1
C C17 0.8092(5) 0.3338(3) -0.1049(3) 0.0595(7) Uani d 1
H H17A 0.7148 0.3741 -0.1349 0.089 Uiso calc 1
H H17B 0.8190 0.2664 -0.1763 0.089 Uiso calc 1
H H17C 0.9153 0.3928 -0.0628 0.089 Uiso calc 1
C C18 0.6015(3) 0.34431(18) 0.4921(2) 0.0330(4) Uani d 1
H H18A 0.6208 0.4311 0.5063 0.049 Uiso calc 1
H H18B 0.5885 0.3358 0.5666 0.049 Uiso calc 1
H H18C 0.4979 0.3029 0.4192 0.049 Uiso calc 1
C C19 0.9184(3) 0.37382(17) 0.56034(19) 0.0319(4) Uani d 1
H H19A 1.0168 0.3375 0.5464 0.048 Uiso calc 1
H H19B 0.9234 0.3889 0.6464 0.048 Uiso calc 1
H H19C 0.9198 0.4512 0.5480 0.048 Uiso calc 1
C C20 0.4769(2) 0.06994(17) 0.29878(17) 0.0276(4) Uani d 1
H H20A 0.3837 0.0935 0.3300 0.041 Uiso calc 1
H H20B 0.4396 -0.0107 0.2302 0.041 Uiso calc 1
H H20C 0.5098 0.1300 0.2677 0.041 Uiso calc 1
O O1W 0.6377(4) 0.63744(18) 0.2332(2) 0.0697(7) Uani d 1
H H1WA 0.6255 0.6900 0.2977 0.105 Uiso d 1
H H1WB 0.6630 0.5741 0.2478 0.105 Uiso d 1

loop_
_atom_site_aniso_label
_atom_site_aniso_U_11
_atom_site_aniso_U_22
_atom_site_aniso_U_33
_atom_site_aniso_U_12
_atom_site_aniso_U_13
_atom_site_aniso_U_23
F1 0.0781(11) 0.0643(10) 0.0310(7) 0.0282(8) 0.0259(7) 0.0103(7)
O1 0.0611(10) 0.0302(7) 0.0326(7) 0.0038(7) 0.0138(7) 0.0148(6)
O2 0.0591(10) 0.0230(7) 0.0362(8) 0.0116(6) 0.0114(7) 0.0141(6)
O3 0.0303(7) 0.0291(7) 0.0434(8) 0.0000(5) 0.0075(6) 0.0146(6)
O4 0.0379(7) 0.0250(6) 0.0390(8) 0.0094(5) 0.0142(6) 0.0177(6)
O5 0.0391(7) 0.0331(7) 0.0319(7) 0.0168(6) 0.0152(6) 0.0199(6)
N1 0.0373(8) 0.0221(7) 0.0258(7) 0.0095(6) 0.0117(6) 0.0117(6)
N2 0.0222(6) 0.0234(7) 0.0214(6) 0.0066(5) 0.0083(5) 0.0087(5)
N3 0.0263(7) 0.0235(7) 0.0208(6) 0.0081(5) 0.0089(5) 0.0099(5)
N4 0.0308(8) 0.0335(8) 0.0224(7) 0.0104(6) 0.0076(6) 0.0139(6)
N5 0.0431(10) 0.0295(8) 0.0276(8) 0.0060(7) 0.0050(7) 0.0127(6)
N6 0.0521(11) 0.0388(10) 0.0306(9) 0.0076(8) 0.0060(8) 0.0128(7)
C1 0.0277(8) 0.0210(7) 0.0231(7) 0.0080(6) 0.0076(6) 0.0096(6)
C2 0.0237(7) 0.0206(7) 0.0209(7) 0.0070(6) 0.0100(6) 0.0078(6)
C3 0.0261(8) 0.0239(8) 0.0275(8) 0.0064(6) 0.0133(7) 0.0105(6)
C4 0.0284(8) 0.0235(8) 0.0264(8) 0.0099(6) 0.0154(7) 0.0123(6)
C5 0.0267(8) 0.0247(8) 0.0201(7) 0.0104(6) 0.0115(6) 0.0109(6)
C6 0.0308(8) 0.0305(8) 0.0210(7) 0.0140(7) 0.0146(7) 0.0133(6)
C7 0.0287(9) 0.0455(11) 0.0261(8) 0.0126(8) 0.0067(7) 0.0166(8)
C8 0.0263(8) 0.0295(9) 0.0225(8) 0.0076(7) 0.0030(6) 0.0109(7)
C9 0.0356(9) 0.0258(8) 0.0255(8) 0.0037(7) 0.0072(7) 0.0078(7)
C10 0.0339(10) 0.0377(10) 0.0282(9) 0.0043(8) 0.0091(8) 0.0139(8)
C11 0.0439(11) 0.0408(11) 0.0233(8) 0.0162(9) 0.0095(8) 0.0095(8)
C12 0.086(2) 0.0259(10) 0.0368(12) 0.0083(11) 0.0186(12) 0.0033(9)
C13 0.0619(15) 0.0297(10) 0.0376(11) -0.0005(10) 0.0146(10) 0.0137(9)
C14 0.0366(9) 0.0243(8) 0.0270(8) 0.0046(7) 0.0059(7) 0.0129(7)
C15 0.0365(10) 0.0267(9) 0.0292(9) 0.0036(7) 0.0054(7) 0.0146(7)
C16 0.0408(11) 0.0407(11) 0.0289(9) 0.0022(9) 0.0056(8) 0.0126(8)
C17 0.080(2) 0.0575(16) 0.0426(13) 0.0024(14) 0.0169(13) 0.0253(12)
C18 0.0334(9) 0.0293(9) 0.0374(10) 0.0141(7) 0.0147(8) 0.0109(8)
C19 0.0322(9) 0.0241(8) 0.0343(9) 0.0027(7) 0.0041(8) 0.0118(7)
C20 0.0241(8) 0.0307(9) 0.0265(8) 0.0061(7) 0.0060(7) 0.0113(7)
O1W 0.121(2) 0.0388(10) 0.0519(11) 0.0309(12) 0.0242(13) 0.0241(9)

loop_
_atom_type_symbol
_atom_type_description
_atom_type_scat_dispersion_real
_atom_type_scat_dispersion_imag
_atom_type_scat_source
C C 0.0033 0.0016 'International Tables Vol C Tables 4.2.6.8 and 6.1.1.4'
H H 0.0000 0.0000 'International Tables Vol C Tables 4.2.6.8 and 6.1.1.4'
N N 0.0061 0.0033 'International Tables Vol C Tables 4.2.6.8 and 6.1.1.4'
O O 0.0106 0.0060 'International Tables Vol C Tables 4.2.6.8 and 6.1.1.4'
F F 0.0171 0.0103 'International Tables Vol C Tables 4.2.6.8 and 6.1.1.4'

loop_
_geom_angle_atom_site_label_1
_geom_angle_atom_site_label_2
_geom_angle_atom_site_label_3
_geom_angle
C15 O1 C16 102.68(16)
C4 O4 H4 109.5
C1 N1 H1 117.4
C14 N1 H1 117.4
C14 N1 C1 125.12(15)
C2 N2 C3 121.45(14)
C2 N2 C20 124.45(14)
C3 N2 C20 114.08(14)
C2 N3 C5 119.27(15)
C6 N4 H4A 118.4
C6 N4 C7 123.12(16)
C7 N4 H4A 118.4
C15 N5 N6 106.18(17)
C16 N6 N5 105.55(18)
N1 C1 C2 106.42(13)
N1 C1 C18 113.17(14)
N1 C1 C19 108.21(15)
C2 C1 C18 110.32(15)
C19 C1 C2 110.05(14)
C19 C1 C18 108.63(15)
N2 C2 C1 120.93(14)
N3 C2 N2 122.32(15)
N3 C2 C1 116.75(15)
O3 C3 N2 122.18(16)
O3 C3 C4 122.56(16)
N2 C3 C4 115.25(15)
O4 C4 C3 114.82(16)
O4 C4 C5 126.23(16)
C5 C4 C3 118.95(15)
N3 C5 C6 117.28(15)
C4 C5 N3 122.65(15)
C4 C5 C6 120.04(15)
O5 C6 N4 123.62(16)
O5 C6 C5 119.27(17)
N4 C6 C5 117.11(15)
N4 C7 H7A 109.3
N4 C7 H7B 109.3
N4 C7 C8 111.60(16)
H7A C7 H7B 108.0
C8 C7 H7A 109.3
C8 C7 H7B 109.3
C9 C8 C7 120.34(17)
C9 C8 C13 119.05(19)
C13 C8 C7 120.60(19)
C8 C9 H9 119.3
C8 C9 C10 121.39(18)
C10 C9 H9 119.3
C9 C10 H10 121.1
C11 C10 C9 117.9(2)
C11 C10 H10 121.1
F1 C11 C10 118.0(2)
F1 C11 C12 119.3(2)
C10 C11 C12 122.7(2)
C11 C12 H12 120.6
C11 C12 C13 118.7(2)
C13 C12 H12 120.6
C8 C13 H13 119.9
C12 C13 C8 120.2(2)
C12 C13 H13 119.9
O2 C14 N1 126.78(19)
O2 C14 C15 121.48(17)
N1 C14 C15 111.74(16)
O1 C15 C14 119.28(17)
N5 C15 O1 113.46(18)
N5 C15 C14 127.26(17)
O1 C16 C17 119.6(2)
N6 C16 O1 112.1(2)
N6 C16 C17 128.3(2)
C16 C17 H17A 109.5
C16 C17 H17B 109.5
C16 C17 H17C 109.5
H17A C17 H17B 109.5
H17A C17 H17C 109.5
H17B C17 H17C 109.5
C1 C18 H18A 109.5
C1 C18 H18B 109.5
C1 C18 H18C 109.5
H18A C18 H18B 109.5
H18A C18 H18C 109.5
H18B C18 H18C 109.5
C1 C19 H19A 109.5
C1 C19 H19B 109.5
C1 C19 H19C 109.5
H19A C19 H19B 109.5
H19A C19 H19C 109.5
H19B C19 H19C 109.5
N2 C20 H20A 109.5
N2 C20 H20B 109.5
N2 C20 H20C 109.5
H20A C20 H20B 109.5
H20A C20 H20C 109.5
H20B C20 H20C 109.5
H1WA O1W H1WB 109.4

loop_
_geom_bond_atom_site_label_1
_geom_bond_atom_site_label_2
_geom_bond_distance
F1 C11 1.364(2)
O1 C15 1.355(2)
O1 C16 1.371(3)
O2 C14 1.217(2)
O3 C3 1.229(2)
O4 H4 0.8400
O4 C4 1.339(2)
O5 C6 1.253(2)
N1 H1 0.8800
N1 C1 1.477(2)
N1 C14 1.345(2)
N2 C2 1.383(2)
N2 C3 1.394(2)
N2 C20 1.478(2)
N3 C2 1.296(2)
N3 C5 1.375(2)
N4 H4A 0.8800
N4 C6 1.323(3)
N4 C7 1.469(2)
N5 N6 1.429(3)
N5 C15 1.268(3)
N6 C16 1.291(3)
C1 C2 1.538(2)
C1 C18 1.542(3)
C1 C19 1.529(3)
C3 C4 1.454(2)
C4 C5 1.357(3)
C5 C6 1.487(2)
C7 H7A 0.9900
C7 H7B 0.9900
C7 C8 1.505(3)
C8 C9 1.384(3)
C8 C13 1.389(3)
C9 H9 0.9500
C9 C10 1.389(3)
C10 H10 0.9500
C10 C11 1.366(3)
C11 C12 1.376(4)
C12 H12 0.9500
C12 C13 1.388(4)
C13 H13 0.9500
C14 C15 1.500(3)
C16 C17 1.476(4)
C17 H17A 0.9800
C17 H17B 0.9800
C17 H17C 0.9800
C18 H18A 0.9800
C18 H18B 0.9800
C18 H18C 0.9800
C19 H19A 0.9800
C19 H19B 0.9800
C19 H19C 0.9800
C20 H20A 0.9800
C20 H20B 0.9800
C20 H20C 0.9800
O1W H1WA 0.8500
O1W H1WB 0.8504

loop_
_geom_hbond_atom_site_label_D
_geom_hbond_atom_site_label_H
_geom_hbond_atom_site_label_A
_geom_hbond_site_symmetry_A
_geom_hbond_distance_DH
_geom_hbond_distance_HA
_geom_hbond_distance_DA
_geom_hbond_angle_DHA
O4 H4 O5 . 0.84 1.88 2.593(2) 142.6
O1W H1WB O2 . 0.85 2.04 2.869(2) 164.4
C20 H20C N1 . 0.98 2.25 2.982(3) 130.4
N1 H1 O5 2_756 0.88 2.23 2.970(2) 142.2
N4 H4A O1W 2_766 0.88 2.48 3.074(3) 125.5
C7 H7A O1W 2_766 0.99 2.58 3.240(3) 124.0
C10 H10 O5 2_757 0.95 2.50 3.393(3) 157.5
C20 H20A O4 2_656 0.98 2.46 3.394(2) 159.5
C20 H20B N6 2_655 0.98 2.50 3.422(3) 157.5
O1W H1WA O4 1_565 0.85 2.51 3.249(3) 146.4
O1W H1WA O3 1_565 0.85 2.33 3.013(3) 137.7

loop_
_geom_torsion_atom_site_label_1
_geom_torsion_atom_site_label_2
_geom_torsion_atom_site_label_3
_geom_torsion_atom_site_label_4
_geom_torsion
F1 C11 C12 C13 -179.7(2)
O2 C14 C15 O1 19.2(3)
O2 C14 C15 N5 -160.2(2)
O3 C3 C4 O4 2.5(3)
O3 C3 C4 C5 -176.74(17)
O4 C4 C5 N3 178.19(16)
O4 C4 C5 C6 0.3(3)
N1 C1 C2 N2 -57.7(2)
N1 C1 C2 N3 121.37(16)
N1 C14 C15 O1 -161.84(18)
N1 C14 C15 N5 18.8(3)
N2 C3 C4 O4 -176.77(15)
N2 C3 C4 C5 4.0(2)
N3 C5 C6 O5 -178.36(15)
N3 C5 C6 N4 1.0(2)
N4 C7 C8 C9 85.1(2)
N4 C7 C8 C13 -94.3(2)
N5 N6 C16 O1 0.5(3)
N5 N6 C16 C17 179.3(3)
N6 N5 C15 O1 0.2(2)
N6 N5 C15 C14 179.65(19)
C1 N1 C14 O2 -2.9(3)
C1 N1 C14 C15 178.28(17)
C2 N2 C3 O3 177.59(16)
C2 N2 C3 C4 -3.1(2)
C2 N3 C5 C4 0.1(2)
C2 N3 C5 C6 178.05(15)
C3 N2 C2 N3 0.8(2)
C3 N2 C2 C1 179.79(15)
C3 C4 C5 N3 -2.7(3)
C3 C4 C5 C6 179.50(15)
C4 C5 C6 O5 -0.4(2)
C4 C5 C6 N4 178.97(16)
C5 N3 C2 N2 0.9(2)
C5 N3 C2 C1 -178.19(14)
C6 N4 C7 C8 -94.3(2)
C7 N4 C6 O5 -3.5(3)
C7 N4 C6 C5 177.18(16)
C7 C8 C9 C10 -177.60(18)
C7 C8 C13 C12 178.4(2)
C8 C9 C10 C11 -1.1(3)
C9 C8 C13 C12 -0.9(4)
C9 C10 C11 F1 -179.51(18)
C9 C10 C11 C12 -0.4(3)
C10 C11 C12 C13 1.2(4)
C11 C12 C13 C8 -0.5(4)
C13 C8 C9 C10 1.8(3)
C14 N1 C1 C2 172.40(17)
C14 N1 C1 C18 51.1(2)
C14 N1 C1 C19 -69.4(2)
C15 O1 C16 N6 -0.3(3)
C15 O1 C16 C17 -179.2(2)
C15 N5 N6 C16 -0.4(2)
C16 O1 C15 N5 0.1(2)
C16 O1 C15 C14 -179.43(18)
C18 C1 C2 N2 65.4(2)
C18 C1 C2 N3 -115.50(17)
C19 C1 C2 N2 -174.73(15)
C19 C1 C2 N3 4.3(2)
C20 N2 C2 N3 178.83(16)
C20 N2 C2 C1 -2.2(2)
C20 N2 C3 O3 -0.6(2)
C20 N2 C3 C4 178.63(15)
